data_7050851
loop_
_publ_author_name
'Nassimbeni, Luigi R.'
'Su, Hong'

_publ_section_title
;
 Inclusion compounds of binaphthol with volatile guests: structures,
 selectivity and kinetics of desolvation
;
_journal_issue 8
_journal_name_full 'New Journal of Chemistry'
_journal_page_first 989
_journal_paper_doi 10.1039/b201255n
_journal_volume 26
_journal_year 2002
_chemical_formula_moiety 'C20 H14 O2.2(C2 H6 O S)'
_chemical_formula_sum 'C24 H26 O4 S2'
_chemical_formula_weight 442.57
_chemical_name_common 'Binaphthol DMSO'
_chemical_name_systematic
; 
2,2'-dihydroxy-1,1'-binaphthyl dimethylsulphoxide clathrate  
;
_space_group_IT_number 14
_symmetry_cell_setting monoclinic
_symmetry_space_group_name_Hall '-P 2ybc'
_symmetry_space_group_name_H-M 'P 1 21/c 1'
_atom_sites_solution_hydrogens geom
_atom_sites_solution_primary direct
_atom_sites_solution_secondary difmap
_audit_creation_method SHELXL-97
_cell_angle_alpha 90.000(5)
_cell_angle_beta 92.928(5)
_cell_angle_gamma 90.000(5)
_cell_formula_units_Z 4
_cell_length_a 8.4530(10)
_cell_length_b 8.9310(10)
_cell_length_c 29.573(3)
_cell_measurement_temperature 293(2)
_cell_volume 2229.7(4)
_computing_cell_refinement 'DENZO-SMN (Otwinowski & Minor, 1997)'
_computing_data_collection 'COLLECT (2000)'
_computing_data_reduction 'DENZO-SMN (Otwinowski & Minor, 1997)'
_computing_molecular_graphics 'X-seed (Barbour, 1999)'
_computing_publication_material 'SHELXL-97 (Sheldrick, 1997)'
_computing_structure_refinement 'SHELXL-97 (Sheldrick, 1997)'
_computing_structure_solution 'SHELXS-97 (Sheldrick, 1990)'
_diffrn_ambient_temperature 293(2)
_diffrn_measured_fraction_theta_full 0.799
_diffrn_measured_fraction_theta_max 0.799
_diffrn_measurement_device_type 'Nonius Kappa CCD diffractometer'
_diffrn_measurement_method '1\% \f scans and \w scans'
_diffrn_radiation_monochromator graphite
_diffrn_radiation_source 'fine-focus sealed tube'
_diffrn_radiation_type MoK\a
_diffrn_radiation_wavelength 0.71070
_diffrn_reflns_av_R_equivalents 0.0360
_diffrn_reflns_av_sigmaI/netI 0.0437
_diffrn_reflns_limit_h_max 6
_diffrn_reflns_limit_h_min -10
_diffrn_reflns_limit_k_max 9
_diffrn_reflns_limit_k_min -10
_diffrn_reflns_limit_l_max 33
_diffrn_reflns_limit_l_min -35
_diffrn_reflns_number 5413
_diffrn_reflns_theta_full 25.31
_diffrn_reflns_theta_max 25.31
_diffrn_reflns_theta_min 2.72
_exptl_absorpt_coefficient_mu 0.267
_exptl_crystal_colour colourless
_exptl_crystal_density_diffrn 1.318
_exptl_crystal_description cubic
_exptl_crystal_F_000 936
_exptl_crystal_size_max 0.50
_exptl_crystal_size_mid 0.50
_exptl_crystal_size_min 0.45
_refine_diff_density_max 0.308
_refine_diff_density_min -0.241
_refine_diff_density_rms 0.036
_refine_ls_extinction_coef 0.005(3)
_refine_ls_extinction_expression Fc^*^=kFc[1+0.001xFc^2^\l^3^/sin(2\q)]^-1/4^
_refine_ls_extinction_method SHELXL
_refine_ls_goodness_of_fit_ref 1.051
_refine_ls_hydrogen_treatment mixed
_refine_ls_matrix_type full
_refine_ls_number_parameters 308
_refine_ls_number_reflns 3241
_refine_ls_number_restraints 4
_refine_ls_restrained_S_all 1.051
_refine_ls_R_factor_all 0.0604
_refine_ls_R_factor_gt 0.0459
_refine_ls_shift/su_max 0.08
_refine_ls_shift/su_mean 0.030
_refine_ls_structure_factor_coef Fsqd
_refine_ls_weighting_details 'calc w=1/[\s^2^(Fo^2^)+(0.0325P)^2^+1.5845P] where P=(Fo^2^+2Fc^2^)/3'
_refine_ls_weighting_scheme calc
_refine_ls_wR_factor_gt 0.1061
_refine_ls_wR_factor_ref 0.1146
_reflns_number_gt 2618
_reflns_number_total 3241
_reflns_threshold_expression >2sigma(I)
_cod_data_source_file b201255n.txt
_cod_data_source_block binap2dmso
_cod_depositor_comments
;
The following automatic conversions were performed:
'_symmetry_cell_setting' value 'Monoclinic' changed to 'monoclinic'
according to '/home/saulius/struct/CIF-dictionaries/cif_core.dic'
dictionary named 'cif_core.dic' version 2.4.1 from 2010-06-29.

Automatic conversion script
Id: cif_fix_enum 1527 2010-12-29 10:47:43Z saulius 
;
_cod_original_sg_symbol_H-M P21/c
_cod_database_code 7050851

loop_
_symmetry_equiv_pos_as_xyz
'x, y, z'
'-x, y+1/2, -z+1/2'
'-x, -y, -z'
'x, -y-1/2, z-1/2'

loop_
_atom_site_label
_atom_site_type_symbol
_atom_site_fract_x
_atom_site_fract_y
_atom_site_fract_z
_atom_site_U_iso_or_equiv
_atom_site_adp_type
_atom_site_occupancy
_atom_site_symmetry_multiplicity
_atom_site_calc_flag
_atom_site_refinement_flags
_atom_site_disorder_assembly
_atom_site_disorder_group
S2GA S 0.04612(11) 0.32147(11) 0.22481(3) 0.0451(3) Uani 0.739(2) 1 d P A 1
S2GB S 0.16564(14) 0.07296(14) 0.03442(4) 0.0493(4) Uani 0.605(2) 1 d P B 1
O1 O 0.7185(2) -0.4064(2) 0.19692(6) 0.0518(5) Uani 1 1 d D . .
O2 O 0.6344(2) -0.27877(19) 0.06716(6) 0.0480(5) Uani 1 1 d D . .
C11 C 0.5907(3) -0.4916(3) 0.11160(7) 0.0342(5) Uani 1 1 d . . .
C1 C 0.5029(3) -0.3958(3) 0.14333(7) 0.0359(6) Uani 1 1 d . . .
C9 C 0.3466(3) -0.3436(3) 0.13103(8) 0.0381(6) Uani 1 1 d . . .
C19 C 0.6090(3) -0.6488(3) 0.11916(7) 0.0362(6) Uani 1 1 d . . .
C20 C 0.6939(3) -0.7370(3) 0.08845(8) 0.0399(6) Uani 1 1 d . . .
C2 C 0.5714(3) -0.3541(3) 0.18469(8) 0.0377(6) Uani 1 1 d . . .
C8 C 0.2647(3) -0.3872(3) 0.09012(8) 0.0462(6) Uani 1 1 d . . .
H8 H 0.3145 -0.4502 0.0702 0.055 Uiso 1 1 calc R . .
C12 C 0.6533(3) -0.4288(3) 0.07409(7) 0.0372(6) Uani 1 1 d . . .
C18 C 0.5453(3) -0.7219(3) 0.15661(8) 0.0467(7) Uani 1 1 d . . .
H18 H 0.4896 -0.6666 0.1772 0.056 Uiso 1 1 calc R . .
C3 C 0.4915(3) -0.2578(3) 0.21392(8) 0.0435(6) Uani 1 1 d . . .
H3 H 0.5397 -0.2314 0.2417 0.052 Uiso 1 1 calc R . .
C17 C 0.5645(4) -0.8728(3) 0.16299(9) 0.0561(8) Uani 1 1 d . . .
H17 H 0.5214 -0.9185 0.1878 0.067 Uiso 1 1 calc R . .
C4 C 0.3455(3) -0.2038(3) 0.20186(9) 0.0462(7) Uani 1 1 d . . .
H4 H 0.2960 -0.1386 0.2212 0.055 Uiso 1 1 calc R . .
C15 C 0.7112(3) -0.8931(3) 0.09641(9) 0.0503(7) Uani 1 1 d . . .
H15 H 0.7667 -0.9511 0.0764 0.060 Uiso 1 1 calc R . .
C13 C 0.7373(3) -0.5164(3) 0.04364(8) 0.0437(6) Uani 1 1 d . . .
H13 H 0.7792 -0.4716 0.0185 0.052 Uiso 1 1 calc R . .
C10 C 0.2673(3) -0.2452(3) 0.16025(8) 0.0432(6) Uani 1 1 d . . .
C14 C 0.7573(3) -0.6655(3) 0.05076(8) 0.0453(6) Uani 1 1 d . . .
H14 H 0.8136 -0.7215 0.0305 0.054 Uiso 1 1 calc R . .
C7 C 0.1145(3) -0.3389(4) 0.07934(10) 0.0607(8) Uani 1 1 d . . .
H7 H 0.0627 -0.3704 0.0525 0.073 Uiso 1 1 calc R . .
C16 C 0.6480(4) -0.9589(3) 0.13275(9) 0.0581(8) Uani 1 1 d . . .
H16 H 0.6602 -1.0613 0.1375 0.070 Uiso 1 1 calc R . .
C6 C 0.0374(4) -0.2422(4) 0.10834(11) 0.0671(9) Uani 1 1 d . . .
H6 H -0.0651 -0.2098 0.1008 0.080 Uiso 1 1 calc R . .
C5 C 0.1130(3) -0.1957(3) 0.14764(10) 0.0593(8) Uani 1 1 d . . .
H5 H 0.0619 -0.1302 0.1665 0.071 Uiso 1 1 calc R . .
S2B S 0.3015(2) 0.1494(2) 0.04164(6) 0.0534(7) Uani 0.395(2) 1 d P B 2
O2GA O 0.1654(2) 0.1917(2) 0.22294(6) 0.0608(6) Uani 0.739(2) 1 d P A 1
S2A S 0.1501(3) 0.3310(3) 0.19873(8) 0.0476(10) Uani 0.261(2) 1 d P A 2
O2GB O 0.1838(3) 0.1719(3) -0.00470(7) 0.0843(8) Uani 0.605(2) 1 d P B 1
C1GA C 0.1502(4) 0.4760(4) 0.24336(12) 0.0752(10) Uani 0.739(2) 1 d P A 1
H1A1 H 0.1808 0.4644 0.2749 0.113 Uiso 0.739(2) 1 calc PR A 1
H1A2 H 0.0850 0.5634 0.2393 0.113 Uiso 0.739(2) 1 calc PR A 1
H1A3 H 0.2431 0.4867 0.2263 0.113 Uiso 0.739(2) 1 calc PR A 1
C1GB C 0.3372(4) -0.0319(4) 0.04242(12) 0.0802(11) Uani 0.605(2) 1 d P B 1
H1B1 H 0.3351 -0.1134 0.0212 0.120 Uiso 0.605(2) 1 calc PR B 1
H1B2 H 0.3441 -0.0708 0.0727 0.120 Uiso 0.605(2) 1 calc PR B 1
H1B3 H 0.4275 0.0303 0.0377 0.120 Uiso 0.605(2) 1 calc PR B 1
C3GA C 0.0003(5) 0.3696(5) 0.16895(11) 0.0979(14) Uani 0.739(2) 1 d P A 1
H3A1 H 0.0963 0.3863 0.1537 0.147 Uiso 0.739(2) 1 calc PR A 1
H3A2 H -0.0623 0.4593 0.1679 0.147 Uiso 0.739(2) 1 calc PR A 1
H3A3 H -0.0585 0.2898 0.1542 0.147 Uiso 0.739(2) 1 calc PR A 1
C3GB C 0.1857(6) 0.1854(5) 0.08277(13) 0.1060(15) Uani 0.605(2) 1 d P B 1
H3B1 H 0.2750 0.2508 0.0804 0.159 Uiso 0.605(2) 1 calc PR B 1
H3B2 H 0.2017 0.1231 0.1091 0.159 Uiso 0.605(2) 1 calc PR B 1
H3B3 H 0.0914 0.2440 0.0854 0.159 Uiso 0.605(2) 1 calc PR B 1
H1 H 0.755(4) -0.370(4) 0.2258(6) 0.085(10) Uiso 1 1 d D . .
H2 H 0.694(3) -0.248(3) 0.0415(8) 0.081(10) Uiso 1 1 d D . .
C3A C 0.0003(5) 0.3696(5) 0.16895(11) 0.0979(14) Uani 0.26 1 d P A 2
H3A4 H 0.0112 0.3313 0.1389 0.147 Uiso 0.261(2) 1 calc PR A 2
H3A5 H -0.0127 0.4763 0.1676 0.147 Uiso 0.261(2) 1 calc PR A 2
H3A6 H -0.0907 0.3252 0.1817 0.147 Uiso 0.261(2) 1 calc PR A 2
O2A O 0.1654(2) 0.1917(2) 0.22294(6) 0.0608(6) Uani 0.26 1 d P A 2
C1A C 0.1502(4) 0.4760(4) 0.24336(12) 0.0752(10) Uani 0.26 1 d P A 2
H1A4 H 0.0448 0.5143 0.2456 0.113 Uiso 0.261(2) 1 calc PR A 2
H1A5 H 0.2199 0.5560 0.2358 0.113 Uiso 0.261(2) 1 calc PR A 2
H1A6 H 0.1859 0.4328 0.2718 0.113 Uiso 0.261(2) 1 calc PR A 2
O2B O 0.1838(3) 0.1719(3) -0.00470(7) 0.0843(8) Uani 0.39 1 d P B 2
C3B C 0.1857(6) 0.1854(5) 0.08277(13) 0.1060(15) Uani 0.39 1 d P B 2
H3B4 H 0.0902 0.1277 0.0787 0.159 Uiso 0.395(2) 1 calc PR B 2
H3B5 H 0.1600 0.2901 0.0826 0.159 Uiso 0.395(2) 1 calc PR B 2
H3B6 H 0.2388 0.1596 0.1112 0.159 Uiso 0.395(2) 1 calc PR B 2
C1B C 0.3372(4) -0.0319(4) 0.04242(12) 0.0802(11) Uani 0.39 1 d P B 2
H1B4 H 0.4089 -0.0554 0.0677 0.120 Uiso 0.395(2) 1 calc PR B 2
H1B5 H 0.3839 -0.0606 0.0148 0.120 Uiso 0.395(2) 1 calc PR B 2
H1B6 H 0.2398 -0.0854 0.0453 0.120 Uiso 0.395(2) 1 calc PR B 2

loop_
_atom_site_aniso_label
_atom_site_aniso_U_11
_atom_site_aniso_U_22
_atom_site_aniso_U_33
_atom_site_aniso_U_23
_atom_site_aniso_U_13
_atom_site_aniso_U_12
S2GA 0.0435(6) 0.0509(6) 0.0416(5) 0.0028(4) 0.0075(4) -0.0040(4)
S2GB 0.0479(8) 0.0533(8) 0.0465(6) 0.0149(5) 0.0013(5) -0.0069(6)
O1 0.0469(11) 0.0548(12) 0.0526(11) -0.0143(9) -0.0076(8) 0.0076(9)
O2 0.0638(12) 0.0284(10) 0.0530(10) 0.0040(8) 0.0146(9) 0.0022(9)
C11 0.0361(14) 0.0293(14) 0.0370(12) -0.0031(9) 0.0002(9) 0.0011(10)
C1 0.0428(15) 0.0256(13) 0.0396(12) 0.0022(10) 0.0065(10) -0.0013(11)
C9 0.0407(14) 0.0314(14) 0.0428(13) 0.0084(10) 0.0076(10) -0.0010(11)
C19 0.0406(14) 0.0295(14) 0.0380(12) -0.0022(10) -0.0030(10) -0.0005(11)
C20 0.0503(16) 0.0287(14) 0.0401(12) -0.0067(10) -0.0045(11) 0.0027(11)
C2 0.0384(14) 0.0305(14) 0.0443(13) -0.0006(10) 0.0043(10) -0.0004(11)
C8 0.0442(16) 0.0474(17) 0.0470(14) 0.0045(12) 0.0024(11) -0.0017(13)
C12 0.0442(15) 0.0261(14) 0.0409(12) -0.0009(10) 0.0003(10) -0.0003(11)
C18 0.0601(18) 0.0364(16) 0.0438(13) 0.0014(11) 0.0059(12) -0.0008(13)
C3 0.0504(17) 0.0381(16) 0.0429(13) -0.0062(11) 0.0089(11) -0.0051(12)
C17 0.084(2) 0.0345(16) 0.0504(15) 0.0080(12) 0.0069(14) -0.0048(15)
C4 0.0510(17) 0.0373(16) 0.0522(14) -0.0034(12) 0.0206(12) 0.0011(12)
C15 0.0694(19) 0.0333(15) 0.0474(14) -0.0081(12) -0.0048(13) 0.0086(13)
C13 0.0560(17) 0.0358(15) 0.0398(13) -0.0021(11) 0.0075(11) -0.0016(13)
C10 0.0407(15) 0.0380(15) 0.0521(14) 0.0071(11) 0.0145(11) 0.0016(12)
C14 0.0556(17) 0.0398(16) 0.0408(13) -0.0104(11) 0.0041(11) 0.0046(13)
C7 0.0457(18) 0.077(2) 0.0587(17) 0.0063(16) -0.0037(13) -0.0003(16)
C16 0.093(2) 0.0268(15) 0.0534(16) -0.0004(12) -0.0042(15) 0.0058(15)
C6 0.0407(17) 0.087(2) 0.074(2) 0.0146(18) 0.0047(15) 0.0122(16)
C5 0.0478(18) 0.065(2) 0.0668(18) 0.0081(15) 0.0198(14) 0.0134(15)
S2B 0.0549(13) 0.0453(12) 0.0599(11) 0.0059(8) 0.0014(8) -0.0059(9)
O2GA 0.0746(14) 0.0435(12) 0.0623(12) 0.0074(9) -0.0159(10) 0.0053(10)
S2A 0.0419(17) 0.0543(19) 0.0472(15) 0.0054(12) 0.0070(11) 0.0068(12)
O2GB 0.1095(19) 0.0775(16) 0.0683(14) 0.0379(12) 0.0298(13) 0.0146(14)
C1GA 0.084(3) 0.054(2) 0.087(2) -0.0152(18) 0.0044(19) 0.0027(18)
C1GB 0.082(3) 0.065(2) 0.093(2) -0.0061(19) -0.0078(19) 0.0205(19)
C3GA 0.111(3) 0.119(3) 0.061(2) -0.015(2) -0.0202(19) 0.064(3)
C3GB 0.137(4) 0.103(3) 0.077(2) -0.022(2) 0.001(2) 0.042(3)
C3A 0.111(3) 0.119(3) 0.061(2) -0.015(2) -0.0202(19) 0.064(3)
O2A 0.0746(14) 0.0435(12) 0.0623(12) 0.0074(9) -0.0159(10) 0.0053(10)
C1A 0.084(3) 0.054(2) 0.087(2) -0.0152(18) 0.0044(19) 0.0027(18)
O2B 0.1095(19) 0.0775(16) 0.0683(14) 0.0379(12) 0.0298(13) 0.0146(14)
C3B 0.137(4) 0.103(3) 0.077(2) -0.022(2) 0.001(2) 0.042(3)
C1B 0.082(3) 0.065(2) 0.093(2) -0.0061(19) -0.0078(19) 0.0205(19)

loop_
_atom_type_symbol
_atom_type_description
_atom_type_scat_dispersion_real
_atom_type_scat_dispersion_imag
_atom_type_scat_source
C C 0.0033 0.0016 'International Tables Vol C Tables 4.2.6.8 and 6.1.1.4'
H H 0.0000 0.0000 'International Tables Vol C Tables 4.2.6.8 and 6.1.1.4'
O O 0.0106 0.0060 'International Tables Vol C Tables 4.2.6.8 and 6.1.1.4'
S S 0.1246 0.1234 'International Tables Vol C Tables 4.2.6.8 and 6.1.1.4'

loop_
_geom_angle_atom_site_label_1
_geom_angle_atom_site_label_2
_geom_angle_atom_site_label_3
_geom_angle
_geom_angle_site_symmetry_1
_geom_angle_site_symmetry_3
_geom_angle_publ_flag
O2GA S2GA C1GA 106.95(15) . . ?
O2GA S2GA C3GA 105.54(14) . . ?
C1GA S2GA C3GA 101.1(2) . . ?
O2GB S2GB C1GB 108.20(17) . . ?
O2GB S2GB C3GB 106.8(2) . . ?
C1GB S2GB C3GB 98.8(2) . . ?
C2 O1 H1 112(2) . . ?
C12 O2 H2 109.4(19) . . ?
C12 C11 C19 119.0(2) . . ?
C12 C11 C1 119.8(2) . . ?
C19 C11 C1 121.2(2) . . ?
C2 C1 C9 118.6(2) . . ?
C2 C1 C11 120.8(2) . . ?
C9 C1 C11 120.6(2) . . ?
C8 C9 C10 117.6(2) . . ?
C8 C9 C1 122.1(2) . . ?
C10 C9 C1 120.3(2) . . ?
C18 C19 C20 118.0(2) . . ?
C18 C19 C11 122.2(2) . . ?
C20 C19 C11 119.8(2) . . ?
C14 C20 C15 122.3(2) . . ?
C14 C20 C19 118.5(2) . . ?
C15 C20 C19 119.2(2) . . ?
O1 C2 C1 118.7(2) . . ?
O1 C2 C3 120.3(2) . . ?
C1 C2 C3 121.0(2) . . ?
C7 C8 C9 121.4(3) . . ?
C7 C8 H8 119.3 . . ?
C9 C8 H8 119.3 . . ?
O2 C12 C11 118.4(2) . . ?
O2 C12 C13 120.5(2) . . ?
C11 C12 C13 121.0(2) . . ?
C17 C18 C19 121.0(2) . . ?
C17 C18 H18 119.5 . . ?
C19 C18 H18 119.5 . . ?
C4 C3 C2 120.8(2) . . ?
C4 C3 H3 119.6 . . ?
C2 C3 H3 119.6 . . ?
C18 C17 C16 120.9(3) . . ?
C18 C17 H17 119.5 . . ?
C16 C17 H17 119.5 . . ?
C3 C4 C10 120.9(2) . . ?
C3 C4 H4 119.6 . . ?
C10 C4 H4 119.6 . . ?
C16 C15 C20 121.0(2) . . ?
C16 C15 H15 119.5 . . ?
C20 C15 H15 119.5 . . ?
C14 C13 C12 120.5(2) . . ?
C14 C13 H13 119.7 . . ?
C12 C13 H13 119.7 . . ?
C5 C10 C4 122.2(2) . . ?
C5 C10 C9 119.4(2) . . ?
C4 C10 C9 118.4(2) . . ?
C13 C14 C20 121.1(2) . . ?
C13 C14 H14 119.5 . . ?
C20 C14 H14 119.5 . . ?
C8 C7 C6 120.6(3) . . ?
C8 C7 H7 119.7 . . ?
C6 C7 H7 119.7 . . ?
C15 C16 C17 120.0(2) . . ?
C15 C16 H16 120.0 . . ?
C17 C16 H16 120.0 . . ?
C5 C6 C7 119.9(3) . . ?
C5 C6 H6 120.1 . . ?
C7 C6 H6 120.1 . . ?
C6 C5 C10 121.2(3) . . ?
C6 C5 H5 119.4 . . ?
C10 C5 H5 119.4 . . ?

loop_
_geom_bond_atom_site_label_1
_geom_bond_atom_site_label_2
_geom_bond_distance
_geom_bond_site_symmetry_2
_geom_bond_publ_flag
S2GA O2GA 1.539(2) . ?
S2GA C1GA 1.712(3) . ?
S2GA C3GA 1.732(3) . ?
S2GB O2GB 1.470(2) . ?
S2GB C1GB 1.733(4) . ?
S2GB C3GB 1.748(4) . ?
O1 C2 1.360(3) . ?
O1 H1 0.952(14) . ?
O2 C12 1.363(3) . ?
O2 H2 0.970(14) . ?
C11 C12 1.373(3) . ?
C11 C19 1.429(3) . ?
C11 C1 1.495(3) . ?
C1 C2 1.378(3) . ?
C1 C9 1.430(3) . ?
C9 C8 1.418(3) . ?
C9 C10 1.424(3) . ?
C19 C18 1.415(3) . ?
C19 C20 1.424(3) . ?
C20 C14 1.413(3) . ?
C20 C15 1.420(4) . ?
C2 C3 1.415(3) . ?
C8 C7 1.364(4) . ?
C8 H8 0.9300 . ?
C12 C13 1.412(3) . ?
C18 C17 1.369(4) . ?
C18 H18 0.9300 . ?
C3 C4 1.356(4) . ?
C3 H3 0.9300 . ?
C17 C16 1.398(4) . ?
C17 H17 0.9300 . ?
C4 C10 1.416(4) . ?
C4 H4 0.9300 . ?
C15 C16 1.359(4) . ?
C15 H15 0.9300 . ?
C13 C14 1.357(3) . ?
C13 H13 0.9300 . ?
C10 C5 1.409(4) . ?
C14 H14 0.9300 . ?
C7 C6 1.401(4) . ?
C7 H7 0.9300 . ?
C16 H16 0.9300 . ?
C6 C5 1.362(4) . ?
C6 H6 0.9300 . ?
C5 H5 0.9300 . ?
C1GA H1A1 0.9600 . ?
C1GA H1A2 0.9600 . ?
C1GA H1A3 0.9600 . ?
C1GB H1B1 0.9600 . ?
C1GB H1B2 0.9600 . ?
C1GB H1B3 0.9600 . ?
C3GA H3A1 0.9600 . ?
C3GA H3A2 0.9600 . ?
C3GA H3A3 0.9600 . ?
C3GB H3B1 0.9600 . ?
C3GB H3B2 0.9600 . ?
C3GB H3B3 0.9600 . ?

loop_
_geom_hbond_atom_site_label_D
_geom_hbond_atom_site_label_H
_geom_hbond_atom_site_label_A
_geom_hbond_distance_DH
_geom_hbond_distance_HA
_geom_hbond_distance_DA
_geom_hbond_angle_DHA
_geom_hbond_site_symmetry_A
O1 H1 O2GA 0.952(14) 1.716(14) 2.666(2) 176(3) 2_645
O1 H1 S2GA 0.952(14) 2.76(2) 3.604(2) 148(3) 2_645
O1 H1 S2A 0.952(14) 2.941(17) 3.860(3) 163(3) 2_645
O2 H2 O2GB 0.970(14) 1.684(14) 2.641(3) 168(3) 3_655
O2 H2 S2GB 0.970(14) 3.029(16) 3.972(2) 164(2) 3_655
O2 H2 S2B 0.970(14) 2.62(2) 3.487(2) 150(2) 3_655

loop_
_geom_torsion_atom_site_label_1
_geom_torsion_atom_site_label_2
_geom_torsion_atom_site_label_3
_geom_torsion_atom_site_label_4
_geom_torsion
_geom_torsion_site_symmetry_1
_geom_torsion_site_symmetry_2
_geom_torsion_site_symmetry_3
_geom_torsion_site_symmetry_4
_geom_torsion_publ_flag
C12 C11 C1 C2 -104.8(3) . . . . ?
C19 C11 C1 C2 76.2(3) . . . . ?
C12 C11 C1 C9 74.2(3) . . . . ?
C19 C11 C1 C9 -104.8(3) . . . . ?
C2 C1 C9 C8 -176.8(2) . . . . ?
C11 C1 C9 C8 4.1(3) . . . . ?
C2 C1 C9 C10 2.8(3) . . . . ?
C11 C1 C9 C10 -176.3(2) . . . . ?
C12 C11 C19 C18 -178.8(2) . . . . ?
C1 C11 C19 C18 0.2(3) . . . . ?
C12 C11 C19 C20 1.3(3) . . . . ?
C1 C11 C19 C20 -179.7(2) . . . . ?
C18 C19 C20 C14 179.6(2) . . . . ?
C11 C19 C20 C14 -0.5(3) . . . . ?
C18 C19 C20 C15 0.0(3) . . . . ?
C11 C19 C20 C15 179.9(2) . . . . ?
C9 C1 C2 O1 178.5(2) . . . . ?
C11 C1 C2 O1 -2.4(3) . . . . ?
C9 C1 C2 C3 -2.0(3) . . . . ?
C11 C1 C2 C3 177.1(2) . . . . ?
C10 C9 C8 C7 -1.0(4) . . . . ?
C1 C9 C8 C7 178.6(2) . . . . ?
C19 C11 C12 O2 179.7(2) . . . . ?
C1 C11 C12 O2 0.7(3) . . . . ?
C19 C11 C12 C13 -1.2(3) . . . . ?
C1 C11 C12 C13 179.8(2) . . . . ?
C20 C19 C18 C17 -0.2(4) . . . . ?
C11 C19 C18 C17 179.9(2) . . . . ?
O1 C2 C3 C4 179.3(2) . . . . ?
C1 C2 C3 C4 -0.2(4) . . . . ?
C19 C18 C17 C16 0.2(4) . . . . ?
C2 C3 C4 C10 1.7(4) . . . . ?
C14 C20 C15 C16 -179.5(3) . . . . ?
C19 C20 C15 C16 0.1(4) . . . . ?
O2 C12 C13 C14 179.4(2) . . . . ?
C11 C12 C13 C14 0.3(4) . . . . ?
C3 C4 C10 C5 177.3(2) . . . . ?
C3 C4 C10 C9 -0.8(4) . . . . ?
C8 C9 C10 C5 0.0(3) . . . . ?
C1 C9 C10 C5 -179.6(2) . . . . ?
C8 C9 C10 C4 178.2(2) . . . . ?
C1 C9 C10 C4 -1.4(3) . . . . ?
C12 C13 C14 C20 0.5(4) . . . . ?
C15 C20 C14 C13 179.2(2) . . . . ?
C19 C20 C14 C13 -0.4(4) . . . . ?
C9 C8 C7 C6 1.0(4) . . . . ?
C20 C15 C16 C17 -0.1(4) . . . . ?
C18 C17 C16 C15 0.0(5) . . . . ?
C8 C7 C6 C5 0.1(5) . . . . ?
C7 C6 C5 C10 -1.1(5) . . . . ?
C4 C10 C5 C6 -177.1(3) . . . . ?
C9 C10 C5 C6 1.0(4) . . . . ?
